data_4504388
loop_
_publ_author_name
'Wichmann, Kathrin A.'
'Boyd, Peter D. W.'
'S\"ohnel, Tilo'
'Allen, Grant R.'
'Phillips, Anthony R. J.'
'Cooper, Garth J. S.'

_publ_section_title
;
 Characterization of Dicarboxylic Salts of Protonated Triethylenetetramine
 Useful for the Treatment of Copper-Related Pathologies&#x2020;
;
_journal_issue 9
_journal_name_full 'Crystal Growth &amp; Design'
_journal_page_first 1844
_journal_paper_doi 10.1021/cg0704549
_journal_volume 7
_journal_year 2007
_chemical_formula_moiety '1(C6 H22 N4) , 4(C4 H3 O4) , 2(O H2)'
_chemical_formula_sum 'C22 H39 N4 O18'
_chemical_formula_weight 646.33
_chemical_name_common '(H4TETA)(Hmal)4 2(H2O)'
_chemical_name_systematic
;
 ?
;
_space_group_IT_number 13
_symmetry_cell_setting monoclinic
_symmetry_space_group_name_Hall '-P 2yc'
_symmetry_space_group_name_H-M 'P 1 2/c 1'
_atom_sites_solution_hydrogens geom
_atom_sites_solution_primary direct
_atom_sites_solution_secondary difmap
_audit_creation_method SHELXL-97
_cell_angle_alpha 90.000(5)
_cell_angle_beta 91.010(5)
_cell_angle_gamma 90.000(5)
_cell_formula_units_Z 2
_cell_length_a 13.261(5)
_cell_length_b 9.342(5)
_cell_length_c 11.266(5)
_cell_measurement_reflns_used 5679
_cell_measurement_temperature 83
_cell_measurement_theta_max 26.4
_cell_measurement_theta_min 1.5
_cell_volume 1395.5(11)
_computing_cell_refinement 'SMART (Siemens, 1995)'
_computing_data_collection 'SMART (Siemens, 1995)'
_computing_data_reduction 'SAINT (Siemens, 1995)'
_computing_molecular_graphics 'DIAMOND (Berndt) '
_computing_publication_material 'WinGX (Farrugia, 1999)'
_computing_structure_refinement 'SHELXL97 (Sheldrick, 1997)'
_computing_structure_solution 'SHELXS97 (Sheldrick, 1997)'
_diffrn_ambient_temperature 83(2)
_diffrn_measured_fraction_theta_full 0.993
_diffrn_measured_fraction_theta_max 0.993
_diffrn_measurement_device_type 'Siemens SMART CCD'
_diffrn_measurement_method 'Area detector \w scans'
_diffrn_radiation_monochromator graphite
_diffrn_radiation_source 'fine-focus sealed tube'
_diffrn_radiation_type MoK\a
_diffrn_radiation_wavelength 0.71069
_diffrn_reflns_av_R_equivalents 0.0856
_diffrn_reflns_av_sigmaI/netI 0.0549
_diffrn_reflns_limit_h_max 16
_diffrn_reflns_limit_h_min -16
_diffrn_reflns_limit_k_max 11
_diffrn_reflns_limit_k_min -8
_diffrn_reflns_limit_l_max 14
_diffrn_reflns_limit_l_min -14
_diffrn_reflns_number 8095
_diffrn_reflns_theta_full 26.41
_diffrn_reflns_theta_max 26.41
_diffrn_reflns_theta_min 1.54
_diffrn_standards_decay_% <2%
_diffrn_standards_number 0
_exptl_absorpt_coefficient_mu 0.130
_exptl_absorpt_correction_type none
_exptl_crystal_colour colorless
_exptl_crystal_density_diffrn 1.496
_exptl_crystal_density_method 'not measured'
_exptl_crystal_description needle
_exptl_crystal_F_000 664
_exptl_crystal_size_max 0.46
_exptl_crystal_size_mid 0.2
_exptl_crystal_size_min 0.1
_refine_diff_density_max 0.310
_refine_diff_density_min -0.286
_refine_diff_density_rms 0.059
_refine_ls_extinction_method none
_refine_ls_goodness_of_fit_ref 1.157
_refine_ls_hydrogen_treatment mixed
_refine_ls_matrix_type full
_refine_ls_number_parameters 223
_refine_ls_number_reflns 2860
_refine_ls_number_restraints 0
_refine_ls_restrained_S_all 1.157
_refine_ls_R_factor_all 0.0534
_refine_ls_R_factor_gt 0.0449
_refine_ls_shift/su_max 0.000
_refine_ls_shift/su_mean 0.000
_refine_ls_structure_factor_coef Fsqd
_refine_ls_weighting_details 'calc w=1/[\s^2^(Fo^2^)+(0.0421P)^2^+0.7277P] where P=(Fo^2^+2Fc^2^)/3'
_refine_ls_weighting_scheme calc
_refine_ls_wR_factor_gt 0.1172
_refine_ls_wR_factor_ref 0.1241
_reflns_number_gt 2526
_reflns_number_total 2860
_reflns_threshold_expression >2sigma(I)
_cod_data_source_file cg0704549si20070516_092333.cif
_cod_data_source_block t1mnoabs
_cod_depositor_comments
;
The following automatic conversions were performed:

'_symmetry_cell_setting' value 'Monoclinic' changed to 'monoclinic'
according to /home/saulius/struct/CIF-dictionaries/cif_core.dic
dictionary named 'cif_core.dic' version 2.4.1 from 2010-06-29.

Automatic conversion script
Id: cif_fix_values 1715 2011-07-08 13:25:40Z adriana 
;
_cod_original_sg_symbol_H-M P2/c
_cod_database_code 4504388

loop_
_symmetry_equiv_pos_as_xyz
'x, y, z'
'-x, y, -z+1/2'
'-x, -y, -z'
'x, -y, z-1/2'

loop_
_atom_site_label
_atom_site_type_symbol
_atom_site_fract_x
_atom_site_fract_y
_atom_site_fract_z
_atom_site_U_iso_or_equiv
_atom_site_adp_type
_atom_site_occupancy
_atom_site_symmetry_multiplicity
_atom_site_calc_flag
_atom_site_refinement_flags
O9 O 0.0000 0.09955(18) 0.2500 0.0178(4) Uani 1 2 d S
N1 N 0.36455(10) 0.02757(15) 0.29351(12) 0.0141(3) Uani 1 1 d .
O1 O -0.10846(9) 0.23819(13) 0.07799(10) 0.0204(3) Uani 1 1 d .
O5 O 0.64391(9) 0.16877(13) 0.52812(10) 0.0214(3) Uani 1 1 d .
C9 C 0.26557(11) 0.05495(17) 0.23293(14) 0.0154(3) Uani 1 1 d .
H9A H 0.2704 0.1406 0.1847 0.018 Uiso 1 1 calc R
H9B H 0.2145 0.0712 0.2921 0.018 Uiso 1 1 calc R
O8 O 0.60614(9) 0.77488(13) 0.53218(10) 0.0198(3) Uani 1 1 d .
N2 N 0.13355(10) -0.04118(15) 0.10035(12) 0.0173(3) Uani 1 1 d .
H2A H 0.1151 -0.1147 0.0546 0.026 Uiso 1 1 calc R
H2B H 0.1366 0.0379 0.0565 0.026 Uiso 1 1 calc R
H2C H 0.0886 -0.0293 0.1573 0.026 Uiso 1 1 calc R
C7 C 0.62778(12) 0.40140(19) 0.45298(14) 0.0178(3) Uani 1 1 d .
H7 H 0.6269 0.3603 0.3778 0.021 Uiso 1 1 calc R
O2 O -0.13053(10) 0.41676(14) -0.04840(10) 0.0224(3) Uani 1 1 d .
C10 C 0.23428(12) -0.07039(18) 0.15491(14) 0.0161(3) Uani 1 1 d .
H10A H 0.2834 -0.0844 0.0932 0.019 Uiso 1 1 calc R
H10B H 0.2316 -0.1571 0.2022 0.019 Uiso 1 1 calc R
C11 C 0.45156(11) 0.01118(19) 0.21250(14) 0.0163(3) Uani 1 1 d .
O3 O -0.10764(10) 0.84681(13) 0.09134(11) 0.0254(3) Uani 1 1 d .
O7 O 0.63156(10) 0.60103(14) 0.66246(10) 0.0257(3) Uani 1 1 d .
C1 C -0.11762(11) 0.36876(18) 0.05633(14) 0.0163(3) Uani 1 1 d .
C8 C 0.63683(12) 0.29712(18) 0.55320(14) 0.0163(3) Uani 1 1 d .
O6 O 0.63727(11) 0.34150(14) 0.66130(10) 0.0268(3) Uani 1 1 d .
O4 O -0.13135(10) 0.67686(13) -0.04336(10) 0.0228(3) Uani 1 1 d .
C3 C -0.11155(13) 0.61144(19) 0.16328(14) 0.0193(4) Uani 1 1 d .
H3 H -0.1065 0.6504 0.2391 0.023 Uiso 1 1 calc R
C2 C -0.11313(13) 0.46882(18) 0.16012(15) 0.0192(4) Uani 1 1 d .
H2 H -0.1111 0.4245 0.2340 0.023 Uiso 1 1 calc R
C6 C 0.62070(12) 0.54389(18) 0.45389(14) 0.0170(3) Uani 1 1 d .
H6 H 0.6160 0.5862 0.3793 0.020 Uiso 1 1 calc R
C4 C -0.11653(12) 0.71882(19) 0.06543(15) 0.0189(4) Uani 1 1 d .
C5 C 0.61917(12) 0.64639(18) 0.55594(14) 0.0162(3) Uani 1 1 d .
H11 H 0.4429(14) -0.079(2) 0.1676(16) 0.012(4) Uiso 1 1 d .
H12 H 0.4482(14) 0.093(2) 0.1589(16) 0.013(4) Uiso 1 1 d .
H13 H -0.0331(19) 0.158(3) 0.1979(19) 0.041(7) Uiso 1 1 d .
H14 H -0.135(2) 0.547(3) -0.047(3) 0.070(10) Uiso 1 1 d .
H15 H 0.634(2) 0.478(3) 0.669(3) 0.063(9) Uiso 1 1 d .
H16 H 0.3609(15) -0.052(2) 0.3392(17) 0.017(5) Uiso 1 1 d .
H17 H 0.3766(14) 0.110(2) 0.3440(17) 0.018(5) Uiso 1 1 d .

loop_
_atom_site_aniso_label
_atom_site_aniso_U_11
_atom_site_aniso_U_22
_atom_site_aniso_U_33
_atom_site_aniso_U_23
_atom_site_aniso_U_13
_atom_site_aniso_U_12
O9 0.0169(8) 0.0161(8) 0.0204(8) 0.000 -0.0004(6) 0.000
N1 0.0134(6) 0.0130(7) 0.0160(7) 0.0001(5) 0.0030(5) -0.0003(5)
O1 0.0228(6) 0.0152(6) 0.0231(6) -0.0015(5) -0.0015(5) 0.0013(5)
O5 0.0265(6) 0.0158(6) 0.0219(6) 0.0010(5) 0.0025(5) 0.0000(5)
C9 0.0127(7) 0.0149(7) 0.0185(8) -0.0011(6) 0.0019(6) 0.0012(6)
O8 0.0220(6) 0.0150(6) 0.0226(6) -0.0019(5) 0.0038(5) -0.0003(5)
N2 0.0163(7) 0.0172(7) 0.0184(7) -0.0022(5) 0.0003(5) 0.0000(5)
C7 0.0194(8) 0.0205(9) 0.0135(7) -0.0007(6) 0.0031(6) 0.0002(7)
O2 0.0313(7) 0.0193(6) 0.0166(6) -0.0009(5) -0.0009(5) 0.0004(5)
C10 0.0139(7) 0.0164(8) 0.0180(7) -0.0010(6) 0.0017(6) 0.0011(6)
C11 0.0131(8) 0.0212(8) 0.0146(7) -0.0011(7) 0.0035(6) 0.0003(6)
O3 0.0292(7) 0.0164(6) 0.0305(7) -0.0001(5) -0.0005(5) -0.0014(5)
O7 0.0423(8) 0.0186(7) 0.0162(6) -0.0016(5) -0.0013(5) 0.0004(6)
C1 0.0115(7) 0.0190(8) 0.0185(8) -0.0024(6) 0.0018(6) -0.0008(6)
C8 0.0129(7) 0.0168(8) 0.0194(8) 0.0017(6) 0.0017(6) -0.0008(6)
O6 0.0454(8) 0.0197(7) 0.0152(6) 0.0010(5) 0.0002(5) 0.0007(6)
O4 0.0299(7) 0.0181(6) 0.0204(6) 0.0029(5) -0.0003(5) -0.0017(5)
C3 0.0203(8) 0.0206(9) 0.0171(8) -0.0023(7) 0.0011(6) 0.0007(7)
C2 0.0215(8) 0.0200(9) 0.0162(8) 0.0010(6) 0.0021(6) 0.0022(7)
C6 0.0192(8) 0.0179(8) 0.0139(8) 0.0017(6) 0.0029(6) -0.0006(6)
C4 0.0144(8) 0.0189(9) 0.0233(8) 0.0016(7) 0.0009(6) 0.0000(6)
C5 0.0128(7) 0.0178(8) 0.0182(8) -0.0023(6) 0.0029(6) -0.0021(6)

loop_
_atom_type_symbol
_atom_type_description
_atom_type_scat_dispersion_real
_atom_type_scat_dispersion_imag
_atom_type_scat_source
C C 0.0033 0.0016 'International Tables Vol C Tables 4.2.6.8 and 6.1.1.4'
H H 0.0000 0.0000 'International Tables Vol C Tables 4.2.6.8 and 6.1.1.4'
N N 0.0061 0.0033 'International Tables Vol C Tables 4.2.6.8 and 6.1.1.4'
O O 0.0106 0.0060 'International Tables Vol C Tables 4.2.6.8 and 6.1.1.4'

loop_
_geom_angle_atom_site_label_1
_geom_angle_atom_site_label_2
_geom_angle_atom_site_label_3
_geom_angle
_geom_angle_site_symmetry_1
_geom_angle_site_symmetry_3
C9 N1 C11 114.96(13) . .
C9 N1 H16 110.2(13) . .
C11 N1 H16 108.2(12) . .
C9 N1 H17 105.5(12) . .
C11 N1 H17 108.7(11) . .
H16 N1 H17 109.2(17) . .
N1 C9 C10 111.24(13) . .
N1 C9 H9A 109.4 . .
C10 C9 H9A 109.4 . .
N1 C9 H9B 109.4 . .
C10 C9 H9B 109.4 . .
H9A C9 H9B 108.0 . .
C10 N2 H2A 109.5 . .
C10 N2 H2B 109.5 . .
H2A N2 H2B 109.5 . .
C10 N2 H2C 109.5 . .
H2A N2 H2C 109.5 . .
H2B N2 H2C 109.5 . .
C6 C7 C8 130.48(15) . .
C6 C7 H7 114.8 . .
C8 C7 H7 114.8 . .
C1 O2 H14 110.3(14) . .
N2 C10 C9 109.42(13) . .
N2 C10 H10A 109.8 . .
C9 C10 H10A 109.8 . .
N2 C10 H10B 109.8 . .
C9 C10 H10B 109.8 . .
H10A C10 H10B 108.2 . .
N1 C11 C11 108.32(16) . 2_655
N1 C11 H11 108.4(11) . .
C11 C11 H11 111.9(11) 2_655 .
N1 C11 H12 105.7(11) . .
C11 C11 H12 111.8(11) 2_655 .
H11 C11 H12 110.5(15) . .
C5 O7 H15 113.3(15) . .
O1 C1 O2 122.46(15) . .
O1 C1 C2 117.04(15) . .
O2 C1 C2 120.50(15) . .
O5 C8 O6 122.01(15) . .
O5 C8 C7 117.71(15) . .
O6 C8 C7 120.27(15) . .
C8 O6 H15 112.8(13) . .
C4 O4 H14 109.8(15) . .
C2 C3 C4 130.71(16) . .
C2 C3 H3 114.6 . .
C4 C3 H3 114.6 . .
C3 C2 C1 130.18(16) . .
C3 C2 H2 114.9 . .
C1 C2 H2 114.9 . .
C7 C6 C5 130.24(15) . .
C7 C6 H6 114.9 . .
C5 C6 H6 114.9 . .
O3 C4 O4 121.82(16) . .
O3 C4 C3 118.26(15) . .
O4 C4 C3 119.92(15) . .
O8 C5 O7 122.49(15) . .
O8 C5 C6 117.18(14) . .
O7 C5 C6 120.32(15) . .

loop_
_geom_bond_atom_site_label_1
_geom_bond_atom_site_label_2
_geom_bond_distance
_geom_bond_site_symmetry_2
O9 H13 0.91(2) .
N1 C9 1.491(2) .
N1 C11 1.492(2) .
N1 H16 0.91(2) .
N1 H17 0.97(2) .
O1 C1 1.249(2) .
O5 C8 1.236(2) .
C9 C10 1.518(2) .
C9 H9A 0.9700 .
C9 H9B 0.9700 .
O8 C5 1.241(2) .
N2 C10 1.486(2) .
N2 H2A 0.8900 .
N2 H2B 0.8900 .
N2 H2C 0.8900 .
C7 C6 1.335(3) .
C7 C8 1.494(2) .
C7 H7 0.9300 .
O2 C1 1.271(2) .
O2 H14 1.22(3) .
C10 H10A 0.9700 .
C10 H10B 0.9700 .
C11 C11 1.525(3) 2_655
C11 H11 0.991(19) .
C11 H12 0.977(19) .
O3 C4 1.236(2) .
O7 C5 1.280(2) .
O7 H15 1.15(3) .
C1 C2 1.497(2) .
C8 O6 1.286(2) .
O6 H15 1.28(3) .
O4 C4 1.298(2) .
O4 H14 1.21(3) .
C3 C2 1.333(3) .
C3 C4 1.491(2) .
C3 H3 0.9300 .
C2 H2 0.9300 .
C6 C5 1.497(2) .
C6 H6 0.9300 .

loop_
_geom_torsion_atom_site_label_1
_geom_torsion_atom_site_label_2
_geom_torsion_atom_site_label_3
_geom_torsion_atom_site_label_4
_geom_torsion
_geom_torsion_site_symmetry_4
C11 N1 C9 C10 63.29(18) .
N1 C9 C10 N2 177.67(12) .
C9 N1 C11 C11 169.86(10) 2_655
C6 C7 C8 O5 -178.87(18) .
C6 C7 C8 O6 1.0(3) .
C4 C3 C2 C1 1.9(3) .
O1 C1 C2 C3 173.30(18) .
O2 C1 C2 C3 -6.9(3) .
C8 C7 C6 C5 -0.2(3) .
C2 C3 C4 O3 -175.79(18) .
C2 C3 C4 O4 5.2(3) .
C7 C6 C5 O8 -176.03(17) .
C7 C6 C5 O7 4.4(3) .
